data_4516019
loop_
_publ_author_name
'Kumar, Dharmendra'
'Prakasham, A. P.'
'Das, Sharmistha'
'Datta, Anindya'
'Ghosh, Prasenjit'

_publ_section_title
;
 Cyanosilylation of Aromatic Aldehydes by Cationic Ruthenium(II) Complexes
 of Benzimidazole-Derived O-Functionalized N-Heterocyclic Carbenes at
 Ambient Temperature under Solvent-Free Conditions.
;
_journal_issue 2
_journal_name_full 'ACS omega'
_journal_page_first 1922
_journal_page_last 1938
_journal_paper_doi 10.1021/acsomega.7b02090
_journal_volume 3
_journal_year 2018
_chemical_formula_moiety 'C34 H45 Cl N3 O Ru, Cl, C2 H3 N'
_chemical_formula_sum 'C36 H48 Cl2 N4 O Ru'
_chemical_formula_weight 724.75
_space_group_crystal_system triclinic
_space_group_IT_number 2
_space_group_name_Hall '-P 1'
_space_group_name_H-M_alt 'P -1'
_atom_sites_solution_hydrogens geom
_audit_creation_date 2017-08-14
_audit_creation_method
;
Olex2 1.2-ac3
(compiled 2016.08.26 svn.r3337 for Rigaku Oxford Diffraction, GUI svn.r5221)
;
_cell_angle_alpha 62.692(3)
_cell_angle_beta 85.611(2)
_cell_angle_gamma 70.196(3)
_cell_formula_units_Z 2
_cell_length_a 11.6120(3)
_cell_length_b 13.3307(4)
_cell_length_c 13.8927(5)
_cell_measurement_reflns_used 42615
_cell_measurement_temperature 293(2)
_cell_measurement_theta_max 31.0860
_cell_measurement_theta_min 1.9260
_cell_volume 1789.83(12)
_computing_cell_refinement 'CrysAlisPro 1.171.38.43 (Rigaku OD, 2015)'
_computing_data_collection 'CrysAlisPro 1.171.38.43 (Rigaku OD, 2015)'
_computing_data_reduction 'CrysAlisPro 1.171.38.43 (Rigaku OD, 2015)'
_computing_molecular_graphics 'Olex2 (Dolomanov et al., 2009)'
_computing_publication_material 'Olex2 (Dolomanov et al., 2009)'
_computing_structure_refinement 'ShelXL (Sheldrick, 2015)'
_computing_structure_solution 'ShelXT (Sheldrick, 2015)'
_diffrn_ambient_temperature 293(2)
_diffrn_measured_fraction_theta_full 0.995
_diffrn_measured_fraction_theta_max 0.995
_diffrn_measurement_device_type 'dtrek-CrysAlisPro-abstract goniometer imported rigaku-d*trek images'
_diffrn_measurement_method '\w scans'
_diffrn_radiation_type MoK\a
_diffrn_radiation_wavelength 0.71073
_diffrn_reflns_av_R_equivalents 0.0396
_diffrn_reflns_av_unetI/netI 0.0227
_diffrn_reflns_Laue_measured_fraction_full 0.995
_diffrn_reflns_Laue_measured_fraction_max 0.995
_diffrn_reflns_limit_h_max 13
_diffrn_reflns_limit_h_min -13
_diffrn_reflns_limit_k_max 15
_diffrn_reflns_limit_k_min -15
_diffrn_reflns_limit_l_max 16
_diffrn_reflns_limit_l_min -16
_diffrn_reflns_number 45279
_diffrn_reflns_point_group_measured_fraction_full 0.995
_diffrn_reflns_point_group_measured_fraction_max 0.995
_diffrn_reflns_theta_full 24.999
_diffrn_reflns_theta_max 24.999
_diffrn_reflns_theta_min 2.245
_diffrn_source 'fine-focus sealed X-ray tube'
_exptl_absorpt_coefficient_mu 0.620
_exptl_absorpt_correction_T_max 1.00000
_exptl_absorpt_correction_T_min 0.93698
_exptl_absorpt_correction_type multi-scan
_exptl_absorpt_process_details
;
CrysAlisPro 1.171.38.43 (Rigaku Oxford Diffraction, 2015)
Empirical absorption correction using spherical harmonics,
 implemented in SCALE3 ABSPACK scaling algorithm.
;
_exptl_crystal_colour orange
_exptl_crystal_density_diffrn 1.345
_exptl_crystal_description block
_exptl_crystal_F_000 756
_exptl_crystal_size_max 0.139
_exptl_crystal_size_mid 0.132
_exptl_crystal_size_min 0.086
_refine_diff_density_max 0.314
_refine_diff_density_min -0.499
_refine_diff_density_rms 0.075
_refine_ls_extinction_method none
_refine_ls_goodness_of_fit_ref 1.045
_refine_ls_hydrogen_treatment constr
_refine_ls_matrix_type full
_refine_ls_number_parameters 407
_refine_ls_number_reflns 6266
_refine_ls_number_restraints 0
_refine_ls_restrained_S_all 1.045
_refine_ls_R_factor_all 0.0243
_refine_ls_R_factor_gt 0.0222
_refine_ls_shift/su_max 0.001
_refine_ls_shift/su_mean 0.000
_refine_ls_structure_factor_coef Fsqd
_refine_ls_weighting_details 'w=1/[\s^2^(Fo^2^)+(0.0242P)^2^+1.2011P] where P=(Fo^2^+2Fc^2^)/3'
_refine_ls_weighting_scheme calc
_refine_ls_wR_factor_gt 0.0526
_refine_ls_wR_factor_ref 0.0534
_reflns_Friedel_coverage 0.000
_reflns_number_gt 6075
_reflns_number_total 6266
_reflns_threshold_expression 'I > 2\s(I)'
_cod_data_source_file ao7b02090_si_002.cif
_cod_data_source_block 1c_PG-DK-05-121_Mo
_cod_original_cell_volume 1789.82(11)
_cod_database_code 4516019
_shelx_space_group_comment
;
The symmetry employed for this shelxl refinement is uniquely defined
by the following loop, which should always be used as a source of
symmetry information in preference to the above space-group names.
They are only intended as comments.
;
_olex2_refinement_description
;
1. Fixed Uiso
 At 1.2 times of:
  All C(H) groups, All C(H,H) groups, All N(H) groups
 At 1.5 times of:
  All C(H,H,H) groups
2.a Ternary CH refined with riding coordinates:
 C31(H31), C19(H19), C22(H22), C8(H8)
2.b Secondary CH2 refined with riding coordinates:
 C11(H11A,H11B)
2.c Aromatic/amide H refined with riding coordinates:
 N3(H3), C25(H25), C26(H26), C29(H29), C16(H16), C5(H5), C4(H4), C28(H28),
 C15(H15), C6(H6), C17(H17), C7(H7)
2.d Idealised Me refined as rotating group:
 C9(H9A,H9B,H9C), C21(H21A,H21B,H21C), C20(H20A,H20B,H20C), C32(H32A,H32B,
 H32C), C33(H33A,H33B,H33C), C10(H10A,H10B,H10C), C35(H35A,H35B,H35C), C34(H34A,
 H34B,H34C), C23(H23A,H23B,H23C), C24(H24A,H24B,H24C)
;
_shelx_shelxl_version_number 2014/7
_olex2_submission_special_instructions 'No special instructions were received'

loop_
_space_group_symop_operation_xyz
'x, y, z'
'-x, -y, -z'

loop_
_atom_site_label
_atom_site_type_symbol
_atom_site_fract_x
_atom_site_fract_y
_atom_site_fract_z
_atom_site_U_iso_or_equiv
_atom_site_adp_type
_atom_site_occupancy
_atom_site_site_symmetry_order
_atom_site_calc_flag
_atom_site_refinement_flags_posn
Ru1 Ru 0.61559(2) 0.35110(2) 0.39534(2) 0.01446(5) Uani 1 1 d .
Cl1 Cl 0.49368(4) 0.25048(4) 0.52673(3) 0.02217(9) Uani 1 1 d .
Cl2 Cl 0.24070(4) 0.51481(4) -0.02958(3) 0.02541(10) Uani 1 1 d .
O1 O 0.43926(10) 0.46915(9) 0.30460(9) 0.0165(2) Uani 1 1 d .
N3 N 0.29925(12) 0.55882(11) 0.15806(11) 0.0171(3) Uani 1 1 d .
H3 H 0.2872 0.5653 0.0948 0.020 Uiso 1 1 calc R
N2 N 0.54377(12) 0.29250(11) 0.22984(10) 0.0160(3) Uani 1 1 d .
N1 N 0.64562(12) 0.12365(12) 0.36747(11) 0.0171(3) Uani 1 1 d .
C11 C 0.49462(14) 0.42076(13) 0.15628(12) 0.0164(3) Uani 1 1 d .
H11A H 0.4513 0.4343 0.0921 0.020 Uiso 1 1 calc R
H11B H 0.5615 0.4523 0.1333 0.020 Uiso 1 1 calc R
C9 C 0.66183(17) -0.04818(16) 0.55204(14) 0.0266(4) Uani 1 1 d .
H9A H 0.5824 -0.0019 0.5618 0.040 Uiso 1 1 calc GR
H9B H 0.7113 -0.0961 0.6206 0.040 Uiso 1 1 calc GR
H9C H 0.6526 -0.0997 0.5248 0.040 Uiso 1 1 calc GR
C13 C 0.19914(14) 0.62945(14) 0.19376(13) 0.0182(3) Uani 1 1 d .
C3 C 0.53661(15) 0.20277(14) 0.20754(13) 0.0186(3) Uani 1 1 d .
C12 C 0.40780(14) 0.48509(13) 0.21279(12) 0.0152(3) Uani 1 1 d .
C25 C 0.65225(15) 0.49341(15) 0.42273(13) 0.0200(3) Uani 1 1 d .
H25 H 0.6007 0.5618 0.4268 0.024 Uiso 1 1 calc R
C18 C 0.16344(15) 0.75499(15) 0.13506(14) 0.0215(3) Uani 1 1 d .
C2 C 0.60357(15) 0.09450(14) 0.29505(13) 0.0189(3) Uani 1 1 d .
C26 C 0.69383(16) 0.38460(16) 0.51694(14) 0.0233(4) Uani 1 1 d .
H26 H 0.6688 0.3814 0.5832 0.028 Uiso 1 1 calc R
C21 C 0.18027(18) 0.84213(17) -0.06665(15) 0.0326(4) Uani 1 1 d .
H21A H 0.1913 0.7673 -0.0665 0.049 Uiso 1 1 calc GR
H21B H 0.2219 0.8864 -0.1242 0.049 Uiso 1 1 calc GR
H21C H 0.0942 0.8883 -0.0779 0.049 Uiso 1 1 calc GR
N4 N 0.0285(2) 0.16016(19) 0.26128(17) 0.0553(5) Uani 1 1 d .
C29 C 0.77308(14) 0.39776(15) 0.31551(14) 0.0196(3) Uani 1 1 d .
H29 H 0.8015 0.4022 0.2497 0.023 Uiso 1 1 calc R
C20 C 0.23781(19) 0.93282(17) 0.03900(17) 0.0353(4) Uani 1 1 d .
H20A H 0.1569 0.9923 0.0177 0.053 Uiso 1 1 calc GR
H20B H 0.2929 0.9623 -0.0128 0.053 Uiso 1 1 calc GR
H20C H 0.2662 0.9163 0.1096 0.053 Uiso 1 1 calc GR
C32 C 0.52025(16) 0.70660(15) 0.21697(14) 0.0251(4) Uani 1 1 d .
H32A H 0.4595 0.6682 0.2356 0.038 Uiso 1 1 calc GR
H32B H 0.4958 0.7755 0.1466 0.038 Uiso 1 1 calc GR
H32C H 0.5277 0.7316 0.2702 0.038 Uiso 1 1 calc GR
C30 C 0.68834(14) 0.50104(14) 0.31886(13) 0.0185(3) Uani 1 1 d .
C1 C 0.60768(14) 0.24497(14) 0.32744(12) 0.0160(3) Uani 1 1 d .
C31 C 0.64380(16) 0.61848(15) 0.21449(14) 0.0220(3) Uani 1 1 d .
H31 H 0.6359 0.5996 0.1555 0.026 Uiso 1 1 calc R
C19 C 0.23376(16) 0.81716(15) 0.04303(14) 0.0252(4) Uani 1 1 d .
H19 H 0.3187 0.7618 0.0563 0.030 Uiso 1 1 calc R
C22 C 0.16991(16) 0.43482(16) 0.33558(14) 0.0260(4) Uani 1 1 d .
H22 H 0.2594 0.4003 0.3381 0.031 Uiso 1 1 calc R
C14 C 0.13460(15) 0.57101(15) 0.27844(14) 0.0220(3) Uani 1 1 d .
C16 C -0.00869(16) 0.76749(18) 0.24357(17) 0.0318(4) Uani 1 1 d .
H16 H -0.0798 0.8140 0.2595 0.038 Uiso 1 1 calc R
C33 C 0.74303(19) 0.67705(18) 0.18961(18) 0.0396(5) Uani 1 1 d .
H33A H 0.7173 0.7511 0.1232 0.059 Uiso 1 1 calc GR
H33B H 0.8187 0.6237 0.1819 0.059 Uiso 1 1 calc GR
H33C H 0.7551 0.6929 0.2482 0.059 Uiso 1 1 calc GR
C5 C 0.48745(19) 0.09977(17) 0.12589(16) 0.0333(4) Uani 1 1 d .
H5 H 0.4483 0.0993 0.0702 0.040 Uiso 1 1 calc R
C8 C 0.72418(15) 0.03637(14) 0.47095(13) 0.0210(3) Uani 1 1 d .
H8 H 0.7371 0.0832 0.5040 0.025 Uiso 1 1 calc R
C10 C 0.85064(16) -0.02933(16) 0.44816(16) 0.0302(4) Uani 1 1 d .
H10A H 0.8425 -0.0792 0.4185 0.045 Uiso 1 1 calc GR
H10B H 0.9037 -0.0784 0.5147 0.045 Uiso 1 1 calc GR
H10C H 0.8852 0.0283 0.3969 0.045 Uiso 1 1 calc GR
C4 C 0.47643(17) 0.20887(16) 0.12118(14) 0.0255(4) Uani 1 1 d .
H4 H 0.4314 0.2819 0.0636 0.031 Uiso 1 1 calc R
C28 C 0.81493(14) 0.28673(15) 0.41303(14) 0.0218(3) Uani 1 1 d .
H28 H 0.8700 0.2192 0.4097 0.026 Uiso 1 1 calc R
C15 C 0.03051(16) 0.64317(17) 0.30257(15) 0.0287(4) Uani 1 1 d .
H15 H -0.0134 0.6074 0.3592 0.034 Uiso 1 1 calc R
C35 C 0.0732(2) 0.2848(2) 0.06317(19) 0.0481(6) Uani 1 1 d .
H35A H 0.0001 0.3518 0.0249 0.072 Uiso 1 1 calc GR
H35B H 0.0973 0.2355 0.0269 0.072 Uiso 1 1 calc GR
H35C H 0.1381 0.3137 0.0646 0.072 Uiso 1 1 calc GR
C27 C 0.77450(16) 0.27700(15) 0.51468(14) 0.0240(4) Uani 1 1 d .
C34 C 0.81383(19) 0.16069(17) 0.61822(15) 0.0347(4) Uani 1 1 d .
H34A H 0.7425 0.1427 0.6502 0.052 Uiso 1 1 calc GR
H34B H 0.8596 0.1677 0.6681 0.052 Uiso 1 1 calc GR
H34C H 0.8645 0.0972 0.6025 0.052 Uiso 1 1 calc GR
C36 C 0.04922(19) 0.21398(19) 0.17454(19) 0.0391(5) Uani 1 1 d .
C23 C 0.1122(2) 0.39578(19) 0.26880(18) 0.0402(5) Uani 1 1 d .
H23A H 0.0242 0.4311 0.2625 0.060 Uiso 1 1 calc GR
H23B H 0.1355 0.3098 0.3046 0.060 Uiso 1 1 calc GR
H23C H 0.1406 0.4220 0.1976 0.060 Uiso 1 1 calc GR
C6 C 0.55606(19) -0.00944(17) 0.21237(16) 0.0330(4) Uani 1 1 d .
H6 H 0.5622 -0.0807 0.2121 0.040 Uiso 1 1 calc R
C17 C 0.05690(16) 0.82230(16) 0.16179(16) 0.0286(4) Uani 1 1 d .
H17 H 0.0299 0.9057 0.1235 0.034 Uiso 1 1 calc R
C7 C 0.61509(17) -0.01483(15) 0.29826(14) 0.0254(4) Uani 1 1 d .
H7 H 0.6604 -0.0879 0.3556 0.030 Uiso 1 1 calc R
C24 C 0.1348(2) 0.3849(2) 0.45256(17) 0.0424(5) Uani 1 1 d .
H24A H 0.1667 0.4148 0.4917 0.064 Uiso 1 1 calc GR
H24B H 0.1688 0.2987 0.4874 0.064 Uiso 1 1 calc GR
H24C H 0.0469 0.4098 0.4520 0.064 Uiso 1 1 calc GR

loop_
_atom_site_aniso_label
_atom_site_aniso_U_11
_atom_site_aniso_U_22
_atom_site_aniso_U_33
_atom_site_aniso_U_23
_atom_site_aniso_U_13
_atom_site_aniso_U_12
Ru1 0.01512(8) 0.01426(7) 0.01366(7) -0.00666(5) 0.00030(5) -0.00407(5)
Cl1 0.0275(2) 0.0210(2) 0.0198(2) -0.01002(16) 0.00836(16) -0.01095(17)
Cl2 0.0240(2) 0.0338(2) 0.0204(2) -0.01463(18) 0.00117(16) -0.00898(18)
O1 0.0156(5) 0.0167(5) 0.0167(6) -0.0083(5) 0.0002(4) -0.0037(4)
N3 0.0179(7) 0.0172(7) 0.0138(6) -0.0075(5) 0.0002(5) -0.0027(5)
N2 0.0179(7) 0.0145(6) 0.0158(7) -0.0079(5) 0.0016(5) -0.0045(5)
N1 0.0186(7) 0.0147(6) 0.0162(7) -0.0066(6) 0.0015(5) -0.0042(5)
C11 0.0168(8) 0.0149(8) 0.0150(8) -0.0058(6) 0.0014(6) -0.0042(6)
C9 0.0303(10) 0.0214(9) 0.0201(9) -0.0050(7) 0.0007(7) -0.0059(7)
C13 0.0146(8) 0.0204(8) 0.0190(8) -0.0108(7) -0.0024(6) -0.0021(6)
C3 0.0211(8) 0.0186(8) 0.0198(8) -0.0111(7) 0.0063(6) -0.0086(7)
C12 0.0170(8) 0.0124(7) 0.0160(8) -0.0048(6) 0.0024(6) -0.0073(6)
C25 0.0211(8) 0.0214(8) 0.0232(9) -0.0136(7) 0.0012(7) -0.0090(7)
C18 0.0179(8) 0.0216(8) 0.0243(9) -0.0121(7) -0.0056(7) -0.0022(7)
C2 0.0219(8) 0.0182(8) 0.0186(8) -0.0097(7) 0.0059(6) -0.0081(7)
C26 0.0265(9) 0.0298(9) 0.0194(8) -0.0138(7) -0.0006(7) -0.0123(7)
C21 0.0356(11) 0.0268(10) 0.0267(10) -0.0081(8) -0.0017(8) -0.0058(8)
N4 0.0714(14) 0.0523(12) 0.0423(12) -0.0143(10) -0.0011(10) -0.0309(11)
C29 0.0158(8) 0.0242(8) 0.0226(8) -0.0122(7) 0.0029(6) -0.0095(7)
C20 0.0349(11) 0.0235(9) 0.0419(12) -0.0107(9) -0.0028(9) -0.0084(8)
C32 0.0282(9) 0.0177(8) 0.0259(9) -0.0068(7) -0.0020(7) -0.0073(7)
C30 0.0181(8) 0.0202(8) 0.0208(8) -0.0099(7) 0.0008(6) -0.0100(7)
C1 0.0141(7) 0.0165(8) 0.0168(8) -0.0080(6) 0.0038(6) -0.0050(6)
C31 0.0261(9) 0.0201(8) 0.0196(8) -0.0082(7) 0.0011(7) -0.0089(7)
C19 0.0225(9) 0.0184(8) 0.0273(9) -0.0071(7) -0.0030(7) -0.0020(7)
C22 0.0214(9) 0.0259(9) 0.0268(9) -0.0093(8) 0.0054(7) -0.0082(7)
C14 0.0186(8) 0.0268(9) 0.0216(8) -0.0125(7) -0.0004(7) -0.0066(7)
C16 0.0182(9) 0.0377(11) 0.0450(12) -0.0294(10) 0.0027(8) -0.0012(8)
C33 0.0317(11) 0.0273(10) 0.0469(13) -0.0039(9) 0.0068(9) -0.0148(9)
C5 0.0500(12) 0.0339(10) 0.0279(10) -0.0191(9) 0.0016(9) -0.0207(9)
C8 0.0219(8) 0.0158(8) 0.0186(8) -0.0048(7) -0.0024(7) -0.0023(7)
C10 0.0228(9) 0.0221(9) 0.0351(10) -0.0081(8) 0.0004(8) -0.0021(7)
C4 0.0335(10) 0.0236(9) 0.0208(9) -0.0108(7) 0.0004(7) -0.0099(8)
C28 0.0133(8) 0.0213(8) 0.0305(9) -0.0128(7) -0.0029(7) -0.0031(7)
C15 0.0214(9) 0.0380(11) 0.0312(10) -0.0208(9) 0.0073(7) -0.0093(8)
C35 0.0407(12) 0.0502(14) 0.0503(14) -0.0193(11) 0.0125(10) -0.0194(11)
C27 0.0227(9) 0.0242(9) 0.0236(9) -0.0083(7) -0.0078(7) -0.0082(7)
C34 0.0414(11) 0.0296(10) 0.0257(10) -0.0064(8) -0.0135(8) -0.0091(9)
C36 0.0372(11) 0.0369(11) 0.0440(13) -0.0171(10) -0.0018(9) -0.0146(9)
C23 0.0476(13) 0.0302(10) 0.0470(13) -0.0187(10) 0.0024(10) -0.0165(9)
C6 0.0531(12) 0.0237(9) 0.0324(10) -0.0176(8) 0.0080(9) -0.0189(9)
C17 0.0234(9) 0.0220(9) 0.0382(11) -0.0170(8) -0.0067(8) 0.0011(7)
C7 0.0349(10) 0.0169(8) 0.0238(9) -0.0089(7) 0.0061(7) -0.0097(7)
C24 0.0481(13) 0.0405(12) 0.0311(11) -0.0095(9) 0.0131(9) -0.0186(10)

loop_
_atom_type_symbol
_atom_type_description
_atom_type_scat_dispersion_real
_atom_type_scat_dispersion_imag
_atom_type_scat_source
C C 0.0033 0.0016 'International Tables Vol C Tables 4.2.6.8 and 6.1.1.4'
H H 0.0000 0.0000 'International Tables Vol C Tables 4.2.6.8 and 6.1.1.4'
N N 0.0061 0.0033 'International Tables Vol C Tables 4.2.6.8 and 6.1.1.4'
O O 0.0106 0.0060 'International Tables Vol C Tables 4.2.6.8 and 6.1.1.4'
Cl Cl 0.1484 0.1585 'International Tables Vol C Tables 4.2.6.8 and 6.1.1.4'
Ru Ru -1.2594 0.8363 'International Tables Vol C Tables 4.2.6.8 and 6.1.1.4'

loop_
_geom_angle_atom_site_label_1
_geom_angle_atom_site_label_2
_geom_angle_atom_site_label_3
_geom_angle
O1 Ru1 Cl1 83.28(3)
O1 Ru1 C25 94.43(5)
O1 Ru1 C26 121.00(5)
O1 Ru1 C29 114.90(5)
O1 Ru1 C30 90.23(5)
O1 Ru1 C28 152.79(6)
O1 Ru1 C27 158.51(6)
C25 Ru1 Cl1 113.56(4)
C26 Ru1 Cl1 91.58(5)
C26 Ru1 C25 35.75(6)
C29 Ru1 Cl1 161.81(5)
C29 Ru1 C25 66.75(6)
C29 Ru1 C26 78.92(6)
C29 Ru1 C30 37.48(6)
C29 Ru1 C27 68.74(6)
C30 Ru1 Cl1 149.81(4)
C30 Ru1 C25 37.40(6)
C30 Ru1 C26 66.67(6)
C1 Ru1 Cl1 84.06(4)
C1 Ru1 O1 85.12(5)
C1 Ru1 C25 162.23(6)
C1 Ru1 C26 152.92(6)
C1 Ru1 C29 97.30(6)
C1 Ru1 C30 124.85(6)
C1 Ru1 C28 93.48(6)
C1 Ru1 C27 115.96(6)
C28 Ru1 Cl1 123.67(5)
C28 Ru1 C25 78.82(6)
C28 Ru1 C26 66.83(6)
C28 Ru1 C29 38.23(6)
C28 Ru1 C30 68.32(6)
C28 Ru1 C27 37.76(7)
C27 Ru1 Cl1 94.27(5)
C27 Ru1 C25 66.90(6)
C27 Ru1 C26 37.56(6)
C27 Ru1 C30 81.17(6)
C12 O1 Ru1 124.66(10)
C13 N3 H3 116.7
C12 N3 H3 116.7
C12 N3 C13 126.59(13)
C3 N2 C11 124.85(13)
C1 N2 C11 123.77(13)
C1 N2 C3 111.31(13)
C2 N1 C8 125.62(13)
C1 N1 C2 110.14(13)
C1 N1 C8 124.20(13)
N2 C11 H11A 109.7
N2 C11 H11B 109.7
N2 C11 C12 109.90(12)
H11A C11 H11B 108.2
C12 C11 H11A 109.7
C12 C11 H11B 109.7
H9A C9 H9B 109.5
H9A C9 H9C 109.5
H9B C9 H9C 109.5
C8 C9 H9A 109.5
C8 C9 H9B 109.5
C8 C9 H9C 109.5
C18 C13 N3 117.90(14)
C18 C13 C14 122.70(15)
C14 C13 N3 119.13(14)
C2 C3 N2 105.60(14)
C4 C3 N2 131.47(15)
C4 C3 C2 122.92(15)
O1 C12 N3 123.67(14)
O1 C12 C11 121.09(13)
N3 C12 C11 115.24(13)
Ru1 C25 H25 132.8
C26 C25 Ru1 71.44(9)
C26 C25 H25 119.8
C26 C25 C30 120.46(15)
C30 C25 Ru1 69.08(9)
C30 C25 H25 119.8
C13 C18 C19 122.16(15)
C17 C18 C13 117.27(16)
C17 C18 C19 120.53(15)
C3 C2 N1 106.71(13)
C3 C2 C7 120.40(15)
C7 C2 N1 132.87(15)
Ru1 C26 H26 131.7
C25 C26 Ru1 72.80(9)
C25 C26 H26 119.1
C25 C26 C27 121.72(15)
C27 C26 Ru1 69.35(9)
C27 C26 H26 119.1
H21A C21 H21B 109.5
H21A C21 H21C 109.5
H21B C21 H21C 109.5
C19 C21 H21A 109.5
C19 C21 H21B 109.5
C19 C21 H21C 109.5
Ru1 C29 H29 130.2
C30 C29 Ru1 72.20(9)
C30 C29 H29 120.0
C30 C29 C28 120.00(15)
C28 C29 Ru1 70.14(9)
C28 C29 H29 120.0
H20A C20 H20B 109.5
H20A C20 H20C 109.5
H20B C20 H20C 109.5
C19 C20 H20A 109.5
C19 C20 H20B 109.5
C19 C20 H20C 109.5
H32A C32 H32B 109.5
H32A C32 H32C 109.5
H32B C32 H32C 109.5
C31 C32 H32A 109.5
C31 C32 H32B 109.5
C31 C32 H32C 109.5
C25 C30 Ru1 73.52(9)
C25 C30 C31 121.64(14)
C29 C30 Ru1 70.32(9)
C29 C30 C25 118.70(15)
C29 C30 C31 119.55(14)
C31 C30 Ru1 130.62(11)
N2 C1 Ru1 121.49(11)
N2 C1 N1 106.20(13)
N1 C1 Ru1 131.87(11)
C32 C31 H31 108.0
C32 C31 C33 110.02(14)
C30 C31 C32 114.64(14)
C30 C31 H31 108.0
C30 C31 C33 108.00(14)
C33 C31 H31 108.0
C18 C19 C21 110.69(15)
C18 C19 C20 112.53(15)
C18 C19 H19 107.5
C21 C19 H19 107.5
C20 C19 C21 110.87(15)
C20 C19 H19 107.5
C14 C22 H22 107.7
C14 C22 C23 109.68(15)
C14 C22 C24 113.26(16)
C23 C22 H22 107.7
C24 C22 H22 107.7
C24 C22 C23 110.55(16)
C13 C14 C22 121.64(15)
C15 C14 C13 117.25(16)
C15 C14 C22 120.92(16)
C15 C16 H16 119.8
C17 C16 H16 119.8
C17 C16 C15 120.36(16)
C31 C33 H33A 109.5
C31 C33 H33B 109.5
C31 C33 H33C 109.5
H33A C33 H33B 109.5
H33A C33 H33C 109.5
H33B C33 H33C 109.5
C4 C5 H5 119.3
C4 C5 C6 121.49(17)
C6 C5 H5 119.3
N1 C8 C9 112.40(13)
N1 C8 H8 106.8
N1 C8 C10 110.25(14)
C9 C8 H8 106.8
C9 C8 C10 113.34(14)
C10 C8 H8 106.8
C8 C10 H10A 109.5
C8 C10 H10B 109.5
C8 C10 H10C 109.5
H10A C10 H10B 109.5
H10A C10 H10C 109.5
H10B C10 H10C 109.5
C3 C4 H4 121.9
C5 C4 C3 116.12(16)
C5 C4 H4 121.9
Ru1 C28 H28 129.1
C29 C28 Ru1 71.63(9)
C29 C28 H28 119.2
C27 C28 Ru1 72.50(9)
C27 C28 C29 121.51(15)
C27 C28 H28 119.2
C14 C15 H15 119.4
C16 C15 C14 121.12(17)
C16 C15 H15 119.4
H35A C35 H35B 109.5
H35A C35 H35C 109.5
H35B C35 H35C 109.5
C36 C35 H35A 109.5
C36 C35 H35B 109.5
C36 C35 H35C 109.5
C26 C27 Ru1 73.09(9)
C26 C27 C34 119.76(16)
C28 C27 Ru1 69.74(9)
C28 C27 C26 117.43(15)
C28 C27 C34 122.81(16)
C34 C27 Ru1 128.62(12)
C27 C34 H34A 109.5
C27 C34 H34B 109.5
C27 C34 H34C 109.5
H34A C34 H34B 109.5
H34A C34 H34C 109.5
H34B C34 H34C 109.5
N4 C36 C35 178.8(3)
C22 C23 H23A 109.5
C22 C23 H23B 109.5
C22 C23 H23C 109.5
H23A C23 H23B 109.5
H23A C23 H23C 109.5
H23B C23 H23C 109.5
C5 C6 H6 119.0
C7 C6 C5 122.07(16)
C7 C6 H6 119.0
C18 C17 H17 119.4
C16 C17 C18 121.26(17)
C16 C17 H17 119.4
C2 C7 H7 121.5
C6 C7 C2 116.98(16)
C6 C7 H7 121.5
C22 C24 H24A 109.5
C22 C24 H24B 109.5
C22 C24 H24C 109.5
H24A C24 H24B 109.5
H24A C24 H24C 109.5
H24B C24 H24C 109.5

loop_
_geom_bond_atom_site_label_1
_geom_bond_atom_site_label_2
_geom_bond_distance
Ru1 Cl1 2.4041(4)
Ru1 O1 2.1563(11)
Ru1 C25 2.2715(16)
Ru1 C26 2.2542(16)
Ru1 C29 2.1883(16)
Ru1 C30 2.2127(16)
Ru1 C1 2.0556(15)
Ru1 C28 2.1685(16)
Ru1 C27 2.2046(16)
O1 C12 1.2551(19)
N3 H3 0.8600
N3 C13 1.443(2)
N3 C12 1.325(2)
N2 C11 1.4555(19)
N2 C3 1.395(2)
N2 C1 1.356(2)
N1 C2 1.401(2)
N1 C1 1.360(2)
N1 C8 1.483(2)
C11 H11A 0.9700
C11 H11B 0.9700
C11 C12 1.510(2)
C9 H9A 0.9600
C9 H9B 0.9600
C9 H9C 0.9600
C9 C8 1.525(2)
C13 C18 1.402(2)
C13 C14 1.404(2)
C3 C2 1.393(2)
C3 C4 1.391(2)
C25 H25 0.9300
C25 C26 1.389(2)
C25 C30 1.439(2)
C18 C19 1.521(3)
C18 C17 1.399(2)
C2 C7 1.397(2)
C26 H26 0.9300
C26 C27 1.436(2)
C21 H21A 0.9600
C21 H21B 0.9600
C21 H21C 0.9600
C21 C19 1.536(3)
N4 C36 1.142(3)
C29 H29 0.9300
C29 C30 1.414(2)
C29 C28 1.427(2)
C20 H20A 0.9600
C20 H20B 0.9600
C20 H20C 0.9600
C20 C19 1.534(3)
C32 H32A 0.9600
C32 H32B 0.9600
C32 H32C 0.9600
C32 C31 1.525(2)
C30 C31 1.518(2)
C31 H31 0.9800
C31 C33 1.535(2)
C19 H19 0.9800
C22 H22 0.9800
C22 C14 1.522(2)
C22 C23 1.535(3)
C22 C24 1.530(3)
C14 C15 1.394(2)
C16 H16 0.9300
C16 C15 1.388(3)
C16 C17 1.374(3)
C33 H33A 0.9600
C33 H33B 0.9600
C33 H33C 0.9600
C5 H5 0.9300
C5 C4 1.387(2)
C5 C6 1.398(3)
C8 H8 0.9800
C8 C10 1.528(2)
C10 H10A 0.9600
C10 H10B 0.9600
C10 H10C 0.9600
C4 H4 0.9300
C28 H28 0.9300
C28 C27 1.415(2)
C15 H15 0.9300
C35 H35A 0.9600
C35 H35B 0.9600
C35 H35C 0.9600
C35 C36 1.461(3)
C27 C34 1.502(2)
C34 H34A 0.9600
C34 H34B 0.9600
C34 H34C 0.9600
C23 H23A 0.9600
C23 H23B 0.9600
C23 H23C 0.9600
C6 H6 0.9300
C6 C7 1.383(3)
C17 H17 0.9300
C7 H7 0.9300
C24 H24A 0.9600
C24 H24B 0.9600
C24 H24C 0.9600

loop_
_geom_torsion_atom_site_label_1
_geom_torsion_atom_site_label_2
_geom_torsion_atom_site_label_3
_geom_torsion_atom_site_label_4
_geom_torsion
Ru1 O1 C12 N3 -179.45(11)
Ru1 O1 C12 C11 -0.30(19)
Ru1 C25 C26 C27 51.30(14)
Ru1 C25 C30 C29 -55.78(12)
Ru1 C25 C30 C31 127.96(14)
Ru1 C26 C27 C28 55.56(13)
Ru1 C26 C27 C34 -125.29(16)
Ru1 C29 C30 C25 57.37(13)
Ru1 C29 C30 C31 -126.30(14)
Ru1 C29 C28 C27 -54.89(14)
Ru1 C30 C31 C32 67.95(19)
Ru1 C30 C31 C33 -169.02(13)
Ru1 C28 C27 C26 -57.26(13)
Ru1 C28 C27 C34 123.61(16)
N3 C13 C18 C19 -5.7(2)
N3 C13 C18 C17 172.17(14)
N3 C13 C14 C22 1.7(2)
N3 C13 C14 C15 -173.30(14)
N2 C11 C12 O1 50.89(18)
N2 C11 C12 N3 -129.89(14)
N2 C3 C2 N1 1.40(17)
N2 C3 C2 C7 -179.92(14)
N2 C3 C4 C5 -179.00(17)
N1 C2 C7 C6 177.37(17)
C11 N2 C3 C2 175.15(14)
C11 N2 C3 C4 -6.3(3)
C11 N2 C1 Ru1 11.4(2)
C11 N2 C1 N1 -175.39(13)
C13 N3 C12 O1 -1.9(2)
C13 N3 C12 C11 178.95(14)
C13 C18 C19 C21 91.55(19)
C13 C18 C19 C20 -143.78(16)
C13 C18 C17 C16 1.1(2)
C13 C14 C15 C16 1.3(3)
C3 N2 C11 C12 124.71(15)
C3 N2 C1 Ru1 -171.41(10)
C3 N2 C1 N1 1.84(17)
C3 C2 C7 C6 -0.9(2)
C12 N3 C13 C18 115.52(17)
C12 N3 C13 C14 -70.3(2)
C25 C26 C27 Ru1 -52.82(14)
C25 C26 C27 C28 2.7(2)
C25 C26 C27 C34 -178.10(16)
C25 C30 C31 C32 -27.2(2)
C25 C30 C31 C33 95.84(18)
C18 C13 C14 C22 175.64(15)
C18 C13 C14 C15 0.6(2)
C2 N1 C1 Ru1 171.36(12)
C2 N1 C1 N2 -0.90(17)
C2 N1 C8 C9 -62.3(2)
C2 N1 C8 C10 65.2(2)
C2 C3 C4 C5 -0.6(3)
C26 C25 C30 Ru1 51.68(14)
C26 C25 C30 C29 -4.1(2)
C26 C25 C30 C31 179.64(15)
C29 C30 C31 C32 156.59(14)
C29 C30 C31 C33 -80.38(19)
C29 C28 C27 Ru1 54.49(14)
C29 C28 C27 C26 -2.8(2)
C29 C28 C27 C34 178.11(16)
C30 C25 C26 Ru1 -50.63(13)
C30 C25 C26 C27 0.7(2)
C30 C29 C28 Ru1 54.27(13)
C30 C29 C28 C27 -0.6(2)
C1 N2 C11 C12 -58.43(18)
C1 N2 C3 C2 -2.05(17)
C1 N2 C3 C4 176.55(17)
C1 N1 C2 C3 -0.34(17)
C1 N1 C2 C7 -178.79(17)
C1 N1 C8 C9 120.23(16)
C1 N1 C8 C10 -112.28(17)
C19 C18 C17 C16 179.01(16)
C22 C14 C15 C16 -173.77(16)
C14 C13 C18 C19 -179.63(15)
C14 C13 C18 C17 -1.8(2)
C5 C6 C7 C2 -0.1(3)
C8 N1 C2 C3 -178.13(14)
C8 N1 C2 C7 3.4(3)
C8 N1 C1 Ru1 -10.8(2)
C8 N1 C1 N2 176.93(13)
C4 C3 C2 N1 -177.35(15)
C4 C3 C2 C7 1.3(3)
C4 C5 C6 C7 0.9(3)
C28 C29 C30 Ru1 -53.31(13)
C28 C29 C30 C25 4.1(2)
C28 C29 C30 C31 -179.61(14)
C15 C16 C17 C18 0.7(3)
C23 C22 C14 C13 -83.0(2)
C23 C22 C14 C15 91.9(2)
C6 C5 C4 C3 -0.5(3)
C17 C18 C19 C21 -86.21(19)
C17 C18 C19 C20 38.5(2)
C17 C16 C15 C14 -2.0(3)
C24 C22 C14 C13 153.01(17)
C24 C22 C14 C15 -32.1(2)
